data_1521121
loop_
_publ_author_name
'Hartmann, T.'
'Ehrenberg, H.'
'Miehe, G.'
'Wltschek, G.'
'Fuess, H.'

_publ_section_title
;
 Preparation and characterization of rare earth rhenium oxides Ln6 Re O12,
 Ln = Ho, Er, Tm, Yb, Lu
;
_journal_name_full 'Journal of Solid State Chemistry'
_journal_page_first 220
_journal_page_last 223
_journal_volume 148
_journal_year 1999
_chemical_formula_sum 'O12 Re Tm6'
_chemical_name_systematic 'Tm6 Re O12'
_space_group_IT_number 148
_symmetry_space_group_name_Hall '-R 3'
_symmetry_space_group_name_H-M 'R -3 :H'
_cell_angle_alpha 90
_cell_angle_beta 90
_cell_angle_gamma 120
_cell_formula_units_Z 3
_cell_length_a 9.6953
_cell_length_b 9.6953
_cell_length_c 9.2084
_cell_volume 749.613
_citation_journal_id_ASTM JSSCBI
_cod_data_source_file Hartmann_JSSCBI_1999_378.cif
_cod_data_source_block O12Re1Tm6
_cod_original_cell_volume 749.6133
_cod_original_formula_sum 'O12 Re1 Tm6'
_cod_database_code 1521121

loop_
_symmetry_equiv_pos_as_xyz
x,y,z
-y,x-y,z
-x+y,-x,z
-x,-y,-z
y,-x+y,-z
x-y,x,-z
x+2/3,y+1/3,z+1/3
-y+2/3,x-y+1/3,z+1/3
-x+y+2/3,-x+1/3,z+1/3
-x+2/3,-y+1/3,-z+1/3
y+2/3,-x+y+1/3,-z+1/3
x-y+2/3,x+1/3,-z+1/3
x+1/3,y+2/3,z+2/3
-y+1/3,x-y+2/3,z+2/3
-x+y+1/3,-x+2/3,z+2/3
-x+1/3,-y+2/3,-z+2/3
y+1/3,-x+y+2/3,-z+2/3
x-y+1/3,x+2/3,-z+2/3

loop_
_atom_site_label
_atom_site_type_symbol
_atom_site_fract_x
_atom_site_fract_y
_atom_site_fract_z
_atom_site_occupancy
_atom_site_U_iso_or_equiv
O1 O-2 0.185 0.042 0.113 1 0.0
Tm1 Tm+3 0.2527 0.0411 0.3543 1 0.0
O2 O-2 0.226 0.031 0.599 1 0.0
Re1 Re+6 0 0 0 1 0.0
